data_7251742
loop_
_publ_author_name
'Manik, Soumen K.'
'Ali, Sk Asraf'
'Sepay, Nayim'
'Deb, Aniruddha'
'Shit, Manik'
'Barik, Paritosh'
'Rath, Jyotirmoy'
'Maity, Kankan K.'
'Pal, Sudhir C.'
'Samanta, Shubhankar'
'Hazra, Nirmal K.'

_publ_section_title
;
 A regioselective sustainable neat approach to
 naphtho[2,3-<i>b</i>]thiophene-4,9-dione: detailed mechanistic study and
 DFT analysis.
;
_journal_issue 7
_journal_name_full 'RSC advances'
_journal_page_first 6090
_journal_page_last 6105
_journal_paper_doi 10.1039/d5ra08362a
_journal_volume 16
_journal_year 2026
_chemical_formula_sum 'C21 H15 N O4 S'
_chemical_formula_weight 377.40
_space_group_IT_number 14
_space_group_name_Hall '-P 2ybc'
_space_group_name_H-M_alt 'P 1 21/c 1'
_symmetry_cell_setting monoclinic
_symmetry_space_group_name_H-M 'P 1 21/c 1'
_atom_sites_solution_hydrogens geom
_atom_sites_solution_primary direct
_atom_sites_solution_secondary difmap
_audit_block_doi 10.5517/ccdc.csd.cc2cyqwy
_audit_creation_method SHELXL-97
_audit_update_record
;
2022-08-24 deposited with the CCDC.	2026-01-23 downloaded from the CCDC.
;
_cell_angle_alpha 90.00
_cell_angle_beta 93.995(4)
_cell_angle_gamma 90.00
_cell_formula_units_Z 4
_cell_length_a 10.5042(4)
_cell_length_b 11.6247(4)
_cell_length_c 14.2377(6)
_cell_measurement_reflns_used 794
_cell_measurement_temperature 100(2)
_cell_measurement_theta_max 25
_cell_measurement_theta_min 2
_cell_volume 1734.32(12)
_computing_cell_refinement 'Bruker SMART'
_computing_data_collection 'Bruker SMART'
_computing_data_reduction 'Bruker SAINT'
_computing_structure_refinement 'SHELXL-97 (Sheldrick, 1997)'
_computing_structure_solution 'SHELXS-97 (Sheldrick, 1990)'
_diffrn_ambient_temperature 100(2)
_diffrn_measured_fraction_theta_full 0.999
_diffrn_measured_fraction_theta_max 0.999
_diffrn_measurement_device_type 'CCD area detector'
_diffrn_measurement_method 'phi and omega scans'
_diffrn_radiation_monochromator graphite
_diffrn_radiation_source 'fine-focus sealed tube'
_diffrn_radiation_type MoK\a
_diffrn_radiation_wavelength 0.71073
_diffrn_reflns_av_R_equivalents 0.0488
_diffrn_reflns_av_sigmaI/netI 0.0207
_diffrn_reflns_limit_h_max 12
_diffrn_reflns_limit_h_min -12
_diffrn_reflns_limit_k_max 13
_diffrn_reflns_limit_k_min -13
_diffrn_reflns_limit_l_max 16
_diffrn_reflns_limit_l_min -16
_diffrn_reflns_number 29404
_diffrn_reflns_theta_full 25.00
_diffrn_reflns_theta_max 25.00
_diffrn_reflns_theta_min 1.94
_exptl_absorpt_coefficient_mu 0.215
_exptl_absorpt_correction_T_max 0.9295
_exptl_absorpt_correction_T_min 0.7557
_exptl_absorpt_correction_type multi-scan
_exptl_absorpt_process_details sadabs
_exptl_crystal_colour RED
_exptl_crystal_density_diffrn 1.445
_exptl_crystal_density_method 'not measured'
_exptl_crystal_description rectangular
_exptl_crystal_F_000 784
_exptl_crystal_size_max 0.60
_exptl_crystal_size_mid 0.25
_exptl_crystal_size_min 0.15
_refine_diff_density_max 0.311
_refine_diff_density_min -0.226
_refine_diff_density_rms 0.077
_refine_ls_extinction_coef 0.0190(18)
_refine_ls_extinction_expression Fc^*^=kFc[1+0.001xFc^2^\l^3^/sin(2\q)]^-1/4^
_refine_ls_extinction_method SHELXL
_refine_ls_goodness_of_fit_ref 1.082
_refine_ls_hydrogen_treatment mixed
_refine_ls_matrix_type full
_refine_ls_number_parameters 305
_refine_ls_number_reflns 3055
_refine_ls_number_restraints 0
_refine_ls_restrained_S_all 1.082
_refine_ls_R_factor_all 0.0373
_refine_ls_R_factor_gt 0.0334
_refine_ls_shift/su_max 0.001
_refine_ls_shift/su_mean 0.000
_refine_ls_structure_factor_coef Fsqd
_refine_ls_weighting_details 'calc w=1/[\s^2^(Fo^2^)+(0.0559P)^2^+0.4823P] where P=(Fo^2^+2Fc^2^)/3'
_refine_ls_weighting_scheme calc
_refine_ls_wR_factor_gt 0.0893
_refine_ls_wR_factor_ref 0.0922
_reflns_number_gt 2765
_reflns_number_total 3055
_reflns_threshold_expression >2sigma(I)
_cod_data_source_file d5ra08362a2.cif
_cod_data_source_block t7
_cod_depositor_comments
;
The following automatic conversions were performed:

data item '_symmetry_cell_setting' value 'MONOCLINIC' was changed to
'monoclinic' in accordance with the
/home/data/users/saulius/crontab/automatic-downloads/current/RSC/lib/dictionaries/cif_core.dic
dictionary named 'cif_core.dic' version 2.4.2 last updated on
2011-04-26.

Automatic conversion script
Id: cif_fix_values 8170 2020-07-09 18:12:32Z antanas 
;
_cod_original_sg_symbol_H-M P21/C
_cod_database_code 7251742

loop_
_symmetry_equiv_pos_as_xyz
'x, y, z'
'-x, y+1/2, -z+1/2'
'-x, -y, -z'
'x, -y-1/2, z-1/2'

loop_
_atom_site_label
_atom_site_type_symbol
_atom_site_fract_x
_atom_site_fract_y
_atom_site_fract_z
_atom_site_U_iso_or_equiv
_atom_site_adp_type
_atom_site_occupancy
_atom_site_symmetry_multiplicity
_atom_site_calc_flag
_atom_site_refinement_flags
_atom_site_disorder_assembly
_atom_site_disorder_group
S1 S 0.20682(3) 0.57158(3) 0.07613(3) 0.02032(15) Uani 1 1 d . . .
O2 O -0.17757(10) 0.61005(9) 0.25159(7) 0.0239(3) Uani 1 1 d . . .
O4 O -0.20145(10) 0.40735(8) 0.16320(7) 0.0209(3) Uani 1 1 d . . .
O3 O -0.05328(10) 0.27287(9) 0.14215(8) 0.0234(3) Uani 1 1 d . . .
C15 C -0.03010(14) 0.84033(12) 0.12949(10) 0.0204(3) Uani 1 1 d . . .
C16 C -0.12866(14) 0.77889(12) 0.16884(10) 0.0195(3) Uani 1 1 d . . .
N1 N 0.16825(13) 0.33991(11) 0.07947(9) 0.0205(3) Uani 1 1 d . . .
C2 C -0.01451(14) 0.59007(12) 0.14445(10) 0.0182(3) Uani 1 1 d . . .
C21 C -0.04354(16) 0.95778(13) 0.11336(11) 0.0242(3) Uani 1 1 d . . .
C1 C 0.08428(14) 0.65470(13) 0.11446(10) 0.0195(3) Uani 1 1 d . . .
C4 C 0.12247(14) 0.44627(12) 0.09582(10) 0.0187(3) Uani 1 1 d . . .
C14 C 0.08857(15) 0.77970(13) 0.10686(10) 0.0210(3) Uani 1 1 d . . .
C8 C 0.28335(14) 0.30579(13) 0.04282(10) 0.0209(3) Uani 1 1 d . . .
O1 O 0.18252(11) 0.83000(9) 0.08027(8) 0.0276(3) Uani 1 1 d . . .
C17 C -0.11497(14) 0.65379(12) 0.19233(10) 0.0191(3) Uani 1 1 d . . .
C3 C 0.00421(13) 0.46895(12) 0.13270(9) 0.0177(3) Uani 1 1 d . . .
C5 C -0.08379(14) 0.37434(12) 0.14712(9) 0.0180(3) Uani 1 1 d . . .
C18 C -0.23902(15) 0.83592(13) 0.19030(11) 0.0221(3) Uani 1 1 d . . .
C9 C 0.32911(16) 0.19652(14) 0.06788(11) 0.0255(4) Uani 1 1 d . . .
C13 C 0.34919(15) 0.37296(14) -0.01905(11) 0.0234(3) Uani 1 1 d . . .
C6 C -0.29205(15) 0.31630(14) 0.18030(12) 0.0239(4) Uani 1 1 d . . .
C20 C -0.15527(16) 1.01330(13) 0.13228(11) 0.0268(4) Uani 1 1 d . . .
C12 C 0.46151(16) 0.33125(15) -0.05241(11) 0.0275(4) Uani 1 1 d . . .
C19 C -0.25305(16) 0.95257(13) 0.17074(11) 0.0261(4) Uani 1 1 d . . .
C10 C 0.44098(17) 0.15695(15) 0.03333(11) 0.0297(4) Uani 1 1 d . . .
C11 C 0.50816(16) 0.22381(15) -0.02640(11) 0.0300(4) Uani 1 1 d . . .
C7 C -0.40812(17) 0.37351(18) 0.21458(15) 0.0361(4) Uani 1 1 d . . .
H6A H -0.2496(16) 0.2623(15) 0.2286(12) 0.028(4) Uiso 1 1 d . . .
H18 H -0.3032(17) 0.7958(15) 0.2162(12) 0.024(4) Uiso 1 1 d . . .
H1 H 0.1225(17) 0.2882(15) 0.0973(12) 0.022(4) Uiso 1 1 d . . .
H13 H 0.3148(16) 0.4465(15) -0.0420(12) 0.025(4) Uiso 1 1 d . . .
H12 H 0.5061(17) 0.3797(16) -0.0962(13) 0.032(5) Uiso 1 1 d . . .
H6B H -0.3098(15) 0.2764(13) 0.1195(12) 0.021(4) Uiso 1 1 d . . .
H10 H 0.4670(19) 0.0789(18) 0.0522(14) 0.041(5) Uiso 1 1 d . . .
H11 H 0.586(2) 0.1952(16) -0.0493(13) 0.039(5) Uiso 1 1 d . . .
H7A H -0.3862(19) 0.4172(17) 0.2699(15) 0.038(5) Uiso 1 1 d . . .
H9 H 0.2847(17) 0.1513(16) 0.1087(12) 0.028(4) Uiso 1 1 d . . .
H20 H -0.1671(17) 1.0944(17) 0.1178(12) 0.035(5) Uiso 1 1 d . . .
H19 H -0.3296(17) 0.9968(17) 0.1830(12) 0.034(5) Uiso 1 1 d . . .
H21 H 0.0250(17) 0.9974(15) 0.0894(12) 0.029(4) Uiso 1 1 d . . .
H7C H -0.468(2) 0.3146(17) 0.2299(14) 0.041(5) Uiso 1 1 d . . .
H7B H -0.452(2) 0.4242(18) 0.1664(15) 0.046(6) Uiso 1 1 d . . .

loop_
_atom_site_aniso_label
_atom_site_aniso_U_11
_atom_site_aniso_U_22
_atom_site_aniso_U_33
_atom_site_aniso_U_23
_atom_site_aniso_U_13
_atom_site_aniso_U_12
S1 0.0186(2) 0.0211(2) 0.0218(2) -0.00115(14) 0.00520(16) -0.00304(13)
O2 0.0264(6) 0.0220(5) 0.0243(6) 0.0001(4) 0.0090(5) -0.0016(4)
O4 0.0173(5) 0.0199(5) 0.0259(6) 0.0001(4) 0.0047(4) -0.0026(4)
O3 0.0214(6) 0.0179(6) 0.0310(6) 0.0007(4) 0.0028(5) -0.0007(4)
C15 0.0240(8) 0.0202(7) 0.0166(7) -0.0017(6) -0.0004(6) -0.0030(6)
C16 0.0223(8) 0.0193(7) 0.0166(7) -0.0022(5) -0.0013(6) -0.0018(6)
N1 0.0184(7) 0.0199(6) 0.0237(7) -0.0003(5) 0.0058(5) -0.0017(5)
C2 0.0194(8) 0.0203(7) 0.0146(7) 0.0009(6) -0.0002(6) -0.0018(6)
C21 0.0305(9) 0.0214(8) 0.0206(8) -0.0003(6) 0.0004(7) -0.0061(7)
C1 0.0208(8) 0.0206(7) 0.0174(7) -0.0014(6) 0.0019(6) -0.0024(6)
C4 0.0187(7) 0.0217(7) 0.0155(7) -0.0004(5) 0.0002(6) -0.0012(6)
C14 0.0241(8) 0.0225(8) 0.0164(7) -0.0009(6) 0.0012(6) -0.0047(6)
C8 0.0187(8) 0.0261(8) 0.0176(7) -0.0056(6) -0.0001(6) 0.0003(6)
O1 0.0272(6) 0.0243(6) 0.0319(6) 0.0007(5) 0.0073(5) -0.0082(5)
C17 0.0189(7) 0.0201(7) 0.0180(7) -0.0021(6) -0.0002(6) -0.0025(6)
C3 0.0190(7) 0.0184(7) 0.0156(7) -0.0001(5) 0.0011(6) -0.0002(6)
C5 0.0184(8) 0.0205(8) 0.0149(7) 0.0002(5) 0.0002(6) -0.0005(6)
C18 0.0235(8) 0.0215(8) 0.0211(8) -0.0023(6) -0.0001(6) -0.0026(6)
C9 0.0284(9) 0.0270(8) 0.0214(8) -0.0010(6) 0.0046(7) 0.0026(7)
C13 0.0218(8) 0.0258(8) 0.0227(8) -0.0040(6) 0.0026(6) -0.0019(6)
C6 0.0194(8) 0.0246(8) 0.0278(9) 0.0023(7) 0.0024(7) -0.0067(6)
C20 0.0354(9) 0.0173(8) 0.0270(8) -0.0006(6) -0.0019(7) -0.0004(6)
C12 0.0227(8) 0.0347(9) 0.0257(8) -0.0070(7) 0.0055(7) -0.0046(7)
C19 0.0265(9) 0.0236(8) 0.0278(9) -0.0042(6) -0.0015(7) 0.0031(7)
C10 0.0317(9) 0.0315(9) 0.0258(8) -0.0054(7) 0.0012(7) 0.0097(7)
C11 0.0222(9) 0.0410(10) 0.0270(9) -0.0103(7) 0.0038(7) 0.0025(7)
C7 0.0245(9) 0.0402(10) 0.0449(11) 0.0029(9) 0.0120(8) -0.0035(8)

loop_
_atom_type_symbol
_atom_type_description
_atom_type_scat_dispersion_real
_atom_type_scat_dispersion_imag
_atom_type_scat_source
C C 0.0033 0.0016 'International Tables Vol C Tables 4.2.6.8 and 6.1.1.4'
H H 0.0000 0.0000 'International Tables Vol C Tables 4.2.6.8 and 6.1.1.4'
N N 0.0061 0.0033 'International Tables Vol C Tables 4.2.6.8 and 6.1.1.4'
O O 0.0106 0.0060 'International Tables Vol C Tables 4.2.6.8 and 6.1.1.4'
S S 0.1246 0.1234 'International Tables Vol C Tables 4.2.6.8 and 6.1.1.4'

loop_
_citation_id
_citation_doi
_citation_year
1 10.1016/j.ejmech.2025.117728 2025

loop_
_geom_angle_atom_site_label_1
_geom_angle_atom_site_label_2
_geom_angle_atom_site_label_3
_geom_angle
_geom_angle_site_symmetry_1
_geom_angle_site_symmetry_3
_geom_angle_publ_flag
C1 S1 C4 91.05(7) . . ?
C5 O4 C6 116.47(11) . . ?
C21 C15 C16 119.72(14) . . ?
C21 C15 C14 120.46(14) . . ?
C16 C15 C14 119.82(13) . . ?
C18 C16 C15 119.64(14) . . ?
C18 C16 C17 118.92(13) . . ?
C15 C16 C17 121.38(13) . . ?
C4 N1 C8 130.28(13) . . ?
C1 C2 C3 112.86(13) . . ?
C1 C2 C17 116.38(13) . . ?
C3 C2 C17 130.40(13) . . ?
C20 C21 C15 120.29(15) . . ?
C2 C1 C14 126.61(14) . . ?
C2 C1 S1 112.83(11) . . ?
C14 C1 S1 120.42(11) . . ?
N1 C4 C3 124.70(13) . . ?
N1 C4 S1 123.17(11) . . ?
C3 C4 S1 112.12(10) . . ?
O1 C14 C1 121.77(14) . . ?
O1 C14 C15 122.98(14) . . ?
C1 C14 C15 115.19(13) . . ?
C9 C8 C13 119.57(14) . . ?
C9 C8 N1 116.83(14) . . ?
C13 C8 N1 123.55(14) . . ?
O2 C17 C2 122.88(13) . . ?
O2 C17 C16 120.85(13) . . ?
C2 C17 C16 116.11(12) . . ?
C4 C3 C2 111.07(12) . . ?
C4 C3 C5 119.70(13) . . ?
C2 C3 C5 129.06(13) . . ?
O3 C5 O4 122.54(13) . . ?
O3 C5 C3 123.09(13) . . ?
O4 C5 C3 114.34(12) . . ?
C16 C18 C19 120.02(15) . . ?
C10 C9 C8 119.83(15) . . ?
C12 C13 C8 119.36(15) . . ?
O4 C6 C7 106.73(13) . . ?
C21 C20 C19 120.03(15) . . ?
C11 C12 C13 121.15(15) . . ?
C20 C19 C18 120.23(15) . . ?
C11 C10 C9 120.97(16) . . ?
C10 C11 C12 119.10(15) . . ?

loop_
_geom_bond_atom_site_label_1
_geom_bond_atom_site_label_2
_geom_bond_distance
_geom_bond_site_symmetry_2
_geom_bond_publ_flag
S1 C1 1.7281(15) . ?
S1 C4 1.7379(14) . ?
O2 C17 1.2166(17) . ?
O4 C5 1.3290(18) . ?
O4 C6 1.4552(17) . ?
O3 C5 1.2257(18) . ?
C15 C21 1.390(2) . ?
C15 C16 1.406(2) . ?
C15 C14 1.487(2) . ?
C16 C18 1.388(2) . ?
C16 C17 1.497(2) . ?
N1 C4 1.3527(19) . ?
N1 C8 1.4069(19) . ?
C2 C1 1.373(2) . ?
C2 C3 1.433(2) . ?
C2 C17 1.492(2) . ?
C21 C20 1.382(2) . ?
C1 C14 1.458(2) . ?
C4 C3 1.407(2) . ?
C14 O1 1.2292(18) . ?
C8 C9 1.396(2) . ?
C8 C13 1.396(2) . ?
C3 C5 1.460(2) . ?
C18 C19 1.390(2) . ?
C9 C10 1.384(2) . ?
C13 C12 1.389(2) . ?
C6 C7 1.500(2) . ?
C20 C19 1.390(2) . ?
C12 C11 1.383(2) . ?
C10 C11 1.382(2) . ?
